data_2229210
loop_
_publ_author_name
'He, Hai-Yun'
'Li, Hong-Ze'
'Yang, Li'

_publ_section_title
;
 3-[Bis(<i>p</i>-tolylsulfonyl)amino]-<i>N</i>-(4-chlorobenzyl)-6-(3,4-dichlorophenyl)thieno[2,3-<i>b</i>]pyridine-2-carboxamide
;
_journal_coeditor_code RZ2547
_journal_issue 2
_journal_name_full 'Acta Crystallographica Section E'
_journal_page_first o499
_journal_paper_doi 10.1107/S160053681100290X
_journal_volume 67
_journal_year 2011
_chemical_formula_iupac 'C35 H26 Cl3 N3 O5 S3'
_chemical_formula_moiety 'C35 H26 Cl3 N3 O5 S3'
_chemical_formula_sum 'C35 H26 Cl3 N3 O5 S3'
_chemical_formula_weight 771.15
_chemical_name_systematic
;3-[Bis(<i>p</i>-tolylsulfonyl)amino]-<i>N</i>-(4-chlorobenzyl)-6-(3,4-
dichlorophenyl)thieno[2,3-<i>b</i>]pyridine-2-carboxamide
;
_space_group_IT_number 14
_symmetry_cell_setting monoclinic
_symmetry_space_group_name_Hall '-P 2ybc'
_symmetry_space_group_name_H-M 'P 1 21/c 1'
_atom_sites_solution_hydrogens geom
_atom_sites_solution_primary direct
_atom_sites_solution_secondary difmap
_cell_angle_alpha 90.00
_cell_angle_beta 102.314(3)
_cell_angle_gamma 90.00
_cell_formula_units_Z 4
_cell_length_a 25.8238(8)
_cell_length_b 9.1634(2)
_cell_length_c 14.8366(5)
_cell_measurement_reflns_used 6766
_cell_measurement_temperature 294(2)
_cell_measurement_theta_max 29.0781
_cell_measurement_theta_min 3.0792
_cell_volume 3430.07(18)
_computing_cell_refinement
;
CrysAlis PRO (Oxford Diffraction, 2010)
;
_computing_data_collection
;
CrysAlis PRO (Oxford Diffraction, 2010)
;
_computing_data_reduction
;
CrysAlis PRO (Oxford Diffraction, 2010)
;
_computing_molecular_graphics
;
OLEX2 (Dolomanov <i>et al.</i>, 2009)
;
_computing_publication_material
;
SHELXTL (Sheldrick, 2008) and OLEX2 (Dolomanov <i>et al.</i>,
2009)
;
_computing_structure_refinement 'SHELXL97 (Sheldrick, 2008)'
_computing_structure_solution 'SHELXS97 (Sheldrick, 2008)'
_diffrn_ambient_temperature 294(2)
_diffrn_detector_area_resol_mean 16.0874
_diffrn_measured_fraction_theta_full 0.998
_diffrn_measured_fraction_theta_max 0.998
_diffrn_measurement_device_type 'Oxford Diffraction Xcalibur Eos'
_diffrn_measurement_method \w
_diffrn_radiation_monochromator graphite
_diffrn_radiation_source 'fine-focus sealed tube'
_diffrn_radiation_type 'Mo K\a'
_diffrn_radiation_wavelength 0.7107
_diffrn_reflns_av_R_equivalents 0.0236
_diffrn_reflns_av_sigmaI/netI 0.0431
_diffrn_reflns_limit_h_max 32
_diffrn_reflns_limit_h_min -28
_diffrn_reflns_limit_k_max 11
_diffrn_reflns_limit_k_min -10
_diffrn_reflns_limit_l_max 9
_diffrn_reflns_limit_l_min -18
_diffrn_reflns_number 14766
_diffrn_reflns_theta_full 26.37
_diffrn_reflns_theta_max 26.37
_diffrn_reflns_theta_min 3.09
_exptl_absorpt_coefficient_mu 0.498
_exptl_absorpt_correction_T_max 1.0
_exptl_absorpt_correction_T_min 0.69453
_exptl_absorpt_correction_type multi-scan
_exptl_absorpt_process_details
;
(CrysAlis PRO; Oxford Diffraction, 2010)
;
_exptl_crystal_colour colourless
_exptl_crystal_density_diffrn 1.493
_exptl_crystal_density_method 'not measured'
_exptl_crystal_description block
_exptl_crystal_F_000 1584
_exptl_crystal_size_max 0.36
_exptl_crystal_size_mid 0.28
_exptl_crystal_size_min 0.16
_refine_diff_density_max 0.281
_refine_diff_density_min -0.349
_refine_ls_extinction_method none
_refine_ls_goodness_of_fit_ref 1.033
_refine_ls_hydrogen_treatment constr
_refine_ls_matrix_type full
_refine_ls_number_parameters 444
_refine_ls_number_reflns 7014
_refine_ls_number_restraints 0
_refine_ls_restrained_S_all 1.033
_refine_ls_R_factor_all 0.0735
_refine_ls_R_factor_gt 0.0431
_refine_ls_shift/su_max 0.001
_refine_ls_shift/su_mean 0.000
_refine_ls_structure_factor_coef Fsqd
_refine_ls_weighting_details 'calc w=1/[\s^2^(Fo^2^)+(0.0514P)^2^] where P=(Fo^2^+2Fc^2^)/3'
_refine_ls_weighting_scheme calc
_refine_ls_wR_factor_gt 0.0982
_refine_ls_wR_factor_ref 0.1045
_reflns_number_gt 4515
_reflns_number_total 7014
_reflns_threshold_expression I>2\s(I)
_cod_data_source_file rz2547.cif
_cod_data_source_block I
_cod_original_cell_volume 3430.07(17)
_cod_original_sg_symbol_H-M 'P 21/c'
_cod_database_code 2229210
_cod_database_fobs_code 2229210

loop_
_space_group_symop_id
_space_group_symop_operation_xyz
1 'x, y, z'
2 '-x, y+1/2, -z+1/2'
3 '-x, -y, -z'
4 'x, -y-1/2, z-1/2'

loop_
_atom_site_type_symbol
_atom_site_label
_atom_site_fract_x
_atom_site_fract_y
_atom_site_fract_z
_atom_site_U_iso_or_equiv
_atom_site_adp_type
_atom_site_calc_flag
_atom_site_refinement_flags
_atom_site_occupancy
_atom_site_disorder_assembly
_atom_site_disorder_group
S S3 0.28910(2) 0.51376(6) 0.40412(4) 0.04300(16) Uani d . 1 . .
S S2 0.23044(2) 0.51746(6) 0.20959(4) 0.04806(17) Uani d . 1 . .
S S1 0.24607(2) -0.00731(5) 0.31174(4) 0.04490(16) Uani d . 1 . .
Cl Cl2 0.02235(3) -0.41937(7) 0.38236(6) 0.0764(2) Uani d . 1 . .
C C12 0.24509(9) 0.2738(2) 0.31359(14) 0.0375(5) Uani d . 1 . .
Cl Cl3 0.52839(4) 0.81264(11) 0.41121(7) 0.1161(4) Uani d . 1 . .
N N2 0.26006(7) 0.42373(17) 0.30696(12) 0.0404(5) Uani d . 1 . .
O O3 0.30905(7) 0.64478(16) 0.37327(12) 0.0568(5) Uani d . 1 . .
C C2 0.05859(9) -0.1498(2) 0.35900(16) 0.0453(6) Uani d . 1 . .
H H2 0.0887 -0.1967 0.3487 0.054 Uiso calc R 1 . .
O O4 0.21021(7) 0.64976(17) 0.23812(13) 0.0641(5) Uani d . 1 . .
N N1 0.14607(7) 0.00580(17) 0.33823(12) 0.0400(4) Uani d . 1 . .
C C4 -0.02829(10) -0.1637(3) 0.39124(18) 0.0542(7) Uani d . 1 . .
C C9 0.14909(10) 0.3121(2) 0.33334(16) 0.0448(6) Uani d . 1 . .
H H9 0.1497 0.4136 0.3323 0.054 Uiso calc R 1 . .
N N3 0.36706(7) 0.2419(2) 0.31819(14) 0.0500(5) Uani d . 1 . .
H H3 0.3600 0.3039 0.3574 0.060 Uiso calc R 1 . .
C C30 0.22700(10) 0.4507(2) 0.52574(16) 0.0480(6) Uani d . 1 . .
H H30 0.2448 0.3620 0.5346 0.058 Uiso calc R 1 . .
C C33 0.17583(10) 0.7139(2) 0.50220(17) 0.0521(6) Uani d . 1 . .
H H33 0.1590 0.8042 0.4949 0.062 Uiso calc R 1 . .
C C8 0.10435(9) 0.2384(2) 0.34211(16) 0.0459(6) Uani d . 1 . .
H H8 0.0740 0.2904 0.3461 0.055 Uiso calc R 1 . .
O O2 0.32449(6) 0.40866(16) 0.45588(11) 0.0555(5) Uani d . 1 . .
C C14 0.33000(9) 0.1470(2) 0.27949(17) 0.0445(6) Uani d . 1 . .
C C1 0.05624(9) 0.0017(2) 0.35697(15) 0.0428(5) Uani d . 1 . .
C C26 0.34030(9) 0.7161(3) 0.10029(17) 0.0492(6) Uani d . 1 . .
H H26 0.3548 0.8089 0.0996 0.059 Uiso calc R 1 . .
C C13 0.27713(9) 0.1581(2) 0.30390(15) 0.0385(5) Uani d . 1 . .
C C31 0.18809(10) 0.4803(2) 0.57265(16) 0.0485(6) Uani d . 1 . .
H H31 0.1794 0.4105 0.6125 0.058 Uiso calc R 1 . .
C C34 0.21404(10) 0.6856(2) 0.45385(18) 0.0513(6) Uani d . 1 . .
H H34 0.2226 0.7549 0.4137 0.062 Uiso calc R 1 . .
C C23 0.29804(11) 0.4418(3) 0.10271(18) 0.0560(7) Uani d . 1 . .
H H23 0.2839 0.3487 0.1039 0.067 Uiso calc R 1 . .
O O5 0.19592(7) 0.41295(19) 0.15714(12) 0.0723(6) Uani d . 1 . .
C C25 0.35659(10) 0.6059(3) 0.04872(17) 0.0524(6) Uani d . 1 . .
O O1 0.33772(7) 0.0519(2) 0.22660(15) 0.0826(6) Uani d . 1 . .
C C6 0.00994(10) 0.0669(3) 0.3697(2) 0.0625(7) Uani d . 1 . .
H H6 0.0070 0.1681 0.3672 0.075 Uiso calc R 1 . .
C C15 0.41940(9) 0.2435(3) 0.2959(2) 0.0628(7) Uani d . 1 . .
H H15A 0.4158 0.2275 0.2303 0.075 Uiso calc R 1 . .
H H15B 0.4406 0.1646 0.3284 0.075 Uiso calc R 1 . .
C C16 0.44723(10) 0.3864(3) 0.32238(18) 0.0513(6) Uani d . 1 . .
C C20 0.44696(12) 0.6484(3) 0.3235(2) 0.0670(8) Uani d . 1 . .
H H20 0.4294 0.7360 0.3067 0.080 Uiso calc R 1 . .
C C24 0.33542(11) 0.4684(3) 0.05170(18) 0.0589(7) Uani d . 1 . .
H H24 0.3467 0.3927 0.0187 0.071 Uiso calc R 1 . .
C C28 0.39610(11) 0.6335(3) -0.0109(2) 0.0760(9) Uani d . 1 . .
H H28C 0.4306 0.6018 0.0210 0.114 Uiso calc R 1 . .
H H28B 0.3971 0.7360 -0.0239 0.114 Uiso calc R 1 . .
H H28A 0.3858 0.5804 -0.0676 0.114 Uiso calc R 1 . .
C C21 0.42232(11) 0.5173(3) 0.29841(19) 0.0616(7) Uani d . 1 . .
H H21 0.3877 0.5173 0.2641 0.074 Uiso calc R 1 . .
C C5 -0.03178(10) -0.0148(3) 0.3858(2) 0.0700(8) Uani d . 1 . .
H H5 -0.0627 0.0316 0.3932 0.084 Uiso calc R 1 . .
C C17 0.49892(11) 0.3892(3) 0.3706(2) 0.0808(10) Uani d . 1 . .
H H17 0.5169 0.3019 0.3864 0.097 Uiso calc R 1 . .
C C18 0.52456(13) 0.5207(4) 0.3958(3) 0.0962(11) Uani d . 1 . .
H H18 0.5597 0.5219 0.4277 0.115 Uiso calc R 1 . .
C C27 0.30312(9) 0.6910(2) 0.15244(16) 0.0449(6) Uani d . 1 . .
H H27 0.2928 0.7657 0.1872 0.054 Uiso calc R 1 . .
C C19 0.49776(13) 0.6474(3) 0.3735(2) 0.0696(9) Uani d . 1 . .
C C7 0.10363(9) 0.0855(2) 0.34518(15) 0.0393(5) Uani d . 1 . .
C C29 0.23995(8) 0.5521(2) 0.46522(15) 0.0394(5) Uani d . 1 . .
C C32 0.16117(9) 0.6127(2) 0.56199(16) 0.0458(6) Uani d . 1 . .
C C10 0.19388(9) 0.2313(2) 0.32598(14) 0.0354(5) Uani d . 1 . .
C C11 0.18908(9) 0.0798(2) 0.32815(15) 0.0375(5) Uani d . 1 . .
C C35 0.11862(10) 0.6470(3) 0.61305(19) 0.0618(7) Uani d . 1 . .
H H35B 0.1118 0.5625 0.6470 0.093 Uiso calc R 1 . .
H H35A 0.0868 0.6743 0.5699 0.093 Uiso calc R 1 . .
H H35C 0.1299 0.7262 0.6550 0.093 Uiso calc R 1 . .
C C22 0.28132(9) 0.5534(2) 0.15253(15) 0.0408(5) Uani d . 1 . .
C C3 0.01687(9) -0.2314(2) 0.37608(16) 0.0471(6) Uani d . 1 . .
Cl Cl1 -0.07975(3) -0.26085(8) 0.41925(6) 0.0810(3) Uani d . 1 . .

loop_
_atom_site_aniso_label
_atom_site_aniso_U_11
_atom_site_aniso_U_22
_atom_site_aniso_U_33
_atom_site_aniso_U_12
_atom_site_aniso_U_13
_atom_site_aniso_U_23
S3 0.0431(3) 0.0354(3) 0.0480(4) -0.0049(3) 0.0041(3) -0.0046(3)
S2 0.0455(4) 0.0443(3) 0.0499(4) -0.0108(3) 0.0002(3) 0.0158(3)
S1 0.0478(4) 0.0284(3) 0.0617(4) -0.0050(2) 0.0189(3) 0.0021(3)
Cl2 0.0704(5) 0.0453(4) 0.1153(7) -0.0173(3) 0.0239(5) 0.0019(4)
C12 0.0464(13) 0.0285(10) 0.0370(13) -0.0075(10) 0.0079(11) 0.0037(9)
Cl3 0.1143(8) 0.1157(7) 0.1354(9) -0.0746(6) 0.0649(7) -0.0587(6)
N2 0.0477(11) 0.0267(9) 0.0432(11) -0.0106(8) 0.0017(9) 0.0052(8)
O3 0.0590(11) 0.0400(9) 0.0748(13) -0.0212(8) 0.0220(10) -0.0131(8)
C2 0.0381(13) 0.0454(13) 0.0523(16) -0.0039(10) 0.0097(12) -0.0011(11)
O4 0.0583(11) 0.0537(10) 0.0838(14) 0.0138(8) 0.0228(10) 0.0298(9)
N1 0.0413(10) 0.0343(9) 0.0460(11) -0.0070(8) 0.0129(9) 0.0044(8)
C4 0.0434(15) 0.0596(16) 0.0596(18) -0.0126(12) 0.0109(13) 0.0047(13)
C9 0.0558(15) 0.0271(11) 0.0521(15) -0.0044(11) 0.0126(12) 0.0032(10)
N3 0.0449(12) 0.0478(11) 0.0613(14) -0.0082(9) 0.0199(10) -0.0094(10)
C30 0.0597(16) 0.0328(12) 0.0481(15) 0.0053(11) 0.0039(13) 0.0067(11)
C33 0.0560(16) 0.0377(13) 0.0620(17) 0.0089(11) 0.0115(14) 0.0041(12)
C8 0.0450(14) 0.0365(12) 0.0568(16) 0.0024(10) 0.0121(12) 0.0039(11)
O2 0.0518(11) 0.0597(10) 0.0488(11) 0.0126(8) -0.0028(8) -0.0083(8)
C14 0.0501(15) 0.0350(12) 0.0511(15) -0.0064(11) 0.0168(12) -0.0010(11)
C1 0.0418(13) 0.0450(13) 0.0417(13) -0.0036(10) 0.0094(11) 0.0049(11)
C26 0.0481(15) 0.0429(13) 0.0552(16) -0.0057(11) 0.0077(13) 0.0104(12)
C13 0.0448(13) 0.0308(11) 0.0405(13) -0.0082(10) 0.0102(11) 0.0016(9)
C31 0.0591(16) 0.0416(13) 0.0430(14) -0.0070(12) 0.0072(12) 0.0060(11)
C34 0.0639(17) 0.0335(12) 0.0572(17) -0.0011(11) 0.0144(14) 0.0097(11)
C23 0.0736(19) 0.0385(13) 0.0511(16) -0.0112(13) 0.0029(14) -0.0021(12)
O5 0.0691(12) 0.0808(12) 0.0542(12) -0.0417(10) -0.0155(10) 0.0201(9)
C25 0.0463(15) 0.0660(17) 0.0419(15) 0.0071(12) 0.0027(12) 0.0103(13)
O1 0.0674(13) 0.0762(13) 0.1151(18) -0.0227(10) 0.0441(12) -0.0461(12)
C6 0.0542(16) 0.0484(14) 0.090(2) 0.0004(13) 0.0270(15) 0.0093(14)
C15 0.0445(15) 0.0594(16) 0.090(2) -0.0071(12) 0.0275(15) -0.0076(15)
C16 0.0396(14) 0.0616(16) 0.0559(17) -0.0103(12) 0.0171(13) -0.0042(13)
C20 0.071(2) 0.0626(17) 0.071(2) -0.0108(15) 0.0216(17) -0.0036(14)
C24 0.0744(19) 0.0529(15) 0.0477(16) 0.0047(14) 0.0093(15) -0.0105(12)
C28 0.0600(19) 0.096(2) 0.076(2) 0.0128(16) 0.0248(17) 0.0166(17)
C21 0.0488(15) 0.0629(17) 0.0687(19) -0.0102(13) 0.0030(14) -0.0025(14)
C5 0.0465(16) 0.0672(18) 0.103(2) 0.0012(13) 0.0320(16) 0.0114(16)
C17 0.0462(18) 0.083(2) 0.108(3) -0.0003(15) 0.0051(18) 0.0060(18)
C18 0.0473(19) 0.120(3) 0.115(3) -0.025(2) 0.0028(19) -0.021(2)
C27 0.0542(15) 0.0337(11) 0.0462(15) -0.0031(11) 0.0098(12) 0.0046(10)
C19 0.063(2) 0.082(2) 0.073(2) -0.0371(17) 0.0353(17) -0.0254(17)
C7 0.0427(13) 0.0379(12) 0.0372(13) -0.0033(10) 0.0081(11) 0.0056(10)
C29 0.0414(13) 0.0289(11) 0.0446(14) -0.0033(10) 0.0022(11) 0.0005(10)
C32 0.0418(14) 0.0489(14) 0.0437(15) -0.0037(11) 0.0024(12) -0.0056(11)
C10 0.0432(13) 0.0286(10) 0.0336(12) -0.0042(9) 0.0063(10) 0.0032(9)
C11 0.0457(13) 0.0313(11) 0.0358(13) -0.0061(10) 0.0096(10) 0.0047(9)
C35 0.0574(17) 0.0630(16) 0.0658(19) -0.0037(13) 0.0146(15) -0.0050(14)
C22 0.0496(14) 0.0313(11) 0.0382(13) -0.0047(10) 0.0017(11) 0.0048(10)
C3 0.0428(14) 0.0458(13) 0.0499(16) -0.0101(11) 0.0035(12) 0.0050(11)
Cl1 0.0537(4) 0.0854(5) 0.1103(7) -0.0211(4) 0.0320(4) 0.0109(5)

loop_
_atom_type_symbol
_atom_type_description
_atom_type_scat_dispersion_real
_atom_type_scat_dispersion_imag
_atom_type_scat_source
C C 0.0033 0.0016 'International Tables Vol C Tables 4.2.6.8 and 6.1.1.4'
H H 0.0000 0.0000 'International Tables Vol C Tables 4.2.6.8 and 6.1.1.4'
N N 0.0061 0.0033 'International Tables Vol C Tables 4.2.6.8 and 6.1.1.4'
O O 0.0106 0.0060 'International Tables Vol C Tables 4.2.6.8 and 6.1.1.4'
S S 0.1246 0.1234 'International Tables Vol C Tables 4.2.6.8 and 6.1.1.4'
Cl Cl 0.1484 0.1585 'International Tables Vol C Tables 4.2.6.8 and 6.1.1.4'

loop_
_geom_angle_atom_site_label_1
_geom_angle_atom_site_label_2
_geom_angle_atom_site_label_3
_geom_angle_site_symmetry_1
_geom_angle_site_symmetry_3
_geom_angle
_geom_angle_publ_flag
S3 N2 S2 . . 120.73(9) ?
C12 N2 S3 . . 119.03(13) ?
C12 N2 S2 . . 117.31(13) ?
C12 C13 S1 . . 111.82(17) ?
C12 C13 C14 . . 133.09(19) ?
N2 S3 C29 . . 107.55(10) ?
N2 S2 C22 . . 104.92(10) ?
O3 S3 N2 . . 105.25(9) ?
O3 S3 O2 . . 120.47(11) ?
O3 S3 C29 . . 110.55(10) ?
C2 C1 C7 . . 119.0(2) ?
C2 C3 Cl2 . . 119.49(19) ?
C2 C3 C4 . . 120.4(2) ?
O4 S2 N2 . . 107.64(10) ?
O4 S2 O5 . . 120.70(12) ?
O4 S2 C22 . . 110.32(10) ?
N1 C7 C8 . . 121.7(2) ?
N1 C7 C1 . . 115.83(18) ?
N1 C11 S1 . . 122.14(15) ?
N1 C11 C10 . . 126.0(2) ?
C4 C5 C6 . . 120.6(3) ?
C4 C5 H5 . . 119.7 ?
C4 C3 Cl2 . . 120.05(18) ?
C9 C8 H8 . . 119.5 ?
C9 C8 C7 . . 120.9(2) ?
C9 C10 C12 . . 132.10(18) ?
N3 C14 C13 . . 117.6(2) ?
N3 C15 H15A . . 109.4 ?
N3 C15 H15B . . 109.4 ?
N3 C15 C16 . . 111.3(2) ?
C30 C31 H31 . . 119.3 ?
C30 C31 C32 . . 121.3(2) ?
C30 C29 S3 . . 120.35(17) ?
C30 C29 C34 . . 119.7(2) ?
C33 C34 H34 . . 120.4 ?
C33 C34 C29 . . 119.3(2) ?
C33 C32 C35 . . 120.8(2) ?
C8 C9 H9 . . 120.8 ?
C8 C9 C10 . . 118.39(19) ?
C8 C7 C1 . . 122.5(2) ?
O2 S3 N2 . . 104.19(9) ?
O2 S3 C29 . . 107.97(11) ?
C14 N3 H3 . . 119.1 ?
C14 N3 C15 . . 121.7(2) ?
C14 C13 S1 . . 114.78(15) ?
C1 C2 H2 . . 119.5 ?
C1 C6 H6 . . 119.3 ?
C26 C25 C28 . . 121.7(2) ?
C26 C27 H27 . . 120.4 ?
C26 C27 C22 . . 119.2(2) ?
C13 S1 C11 . . 91.48(10) ?
C13 C12 N2 . . 123.7(2) ?
C13 C12 C10 . . 113.50(17) ?
C31 C30 H30 . . 119.9 ?
C31 C30 C29 . . 120.2(2) ?
C31 C32 C33 . . 117.2(2) ?
C31 C32 C35 . . 122.0(2) ?
C34 C33 H33 . . 118.8 ?
C34 C33 C32 . . 122.3(2) ?
C34 C29 S3 . . 119.99(18) ?
C23 C24 C25 . . 120.8(2) ?
C23 C24 H24 . . 119.6 ?
C23 C22 S2 . . 118.28(17) ?
O5 S2 N2 . . 103.82(9) ?
O5 S2 C22 . . 108.17(12) ?
C25 C26 H26 . . 119.3 ?
C25 C24 H24 . . 119.6 ?
C25 C28 H28C . . 109.5 ?
C25 C28 H28B . . 109.5 ?
C25 C28 H28A . . 109.5 ?
O1 C14 N3 . . 123.0(2) ?
O1 C14 C13 . . 119.3(2) ?
C6 C1 C2 . . 117.6(2) ?
C6 C1 C7 . . 123.4(2) ?
C6 C5 H5 . . 119.7 ?
C15 N3 H3 . . 119.1 ?
H15A C15 H15B . . 108.0 ?
C16 C15 H15A . . 109.4 ?
C16 C15 H15B . . 109.4 ?
C16 C21 C20 . . 122.0(3) ?
C16 C21 H21 . . 119.0 ?
C16 C17 H17 . . 119.6 ?
C16 C17 C18 . . 120.8(3) ?
C20 C21 H21 . . 119.0 ?
C20 C19 Cl3 . . 119.1(3) ?
C24 C23 H23 . . 120.0 ?
C24 C23 C22 . . 120.0(2) ?
C24 C25 C26 . . 118.6(2) ?
C24 C25 C28 . . 119.7(3) ?
H28C C28 H28B . . 109.5 ?
H28C C28 H28A . . 109.5 ?
H28B C28 H28A . . 109.5 ?
C21 C16 C15 . . 121.5(2) ?
C21 C16 C17 . . 117.9(2) ?
C21 C20 H20 . . 120.7 ?
C5 C4 C3 . . 119.0(2) ?
C5 C4 Cl1 . . 119.0(2) ?
C5 C6 C1 . . 121.4(2) ?
C5 C6 H6 . . 119.3 ?
C17 C16 C15 . . 120.6(2) ?
C17 C18 H18 . . 120.4 ?
C18 C17 H17 . . 119.6 ?
C18 C19 Cl3 . . 119.5(3) ?
C18 C19 C20 . . 121.4(3) ?
C27 C26 H26 . . 119.3 ?
C27 C26 C25 . . 121.3(2) ?
C27 C22 S2 . . 121.61(18) ?
C27 C22 C23 . . 120.0(2) ?
C19 C20 H20 . . 120.7 ?
C19 C20 C21 . . 118.6(3) ?
C19 C18 C17 . . 119.2(3) ?
C19 C18 H18 . . 120.4 ?
C7 C8 H8 . . 119.5 ?
C29 C30 H30 . . 119.9 ?
C29 C34 H34 . . 120.4 ?
C32 C33 H33 . . 118.8 ?
C32 C31 H31 . . 119.3 ?
C32 C35 H35B . . 109.5 ?
C32 C35 H35A . . 109.5 ?
C32 C35 H35C . . 109.5 ?
C10 C12 N2 . . 122.67(18) ?
C10 C9 H9 . . 120.8 ?
C10 C11 S1 . . 111.85(16) ?
C11 N1 C7 . . 116.45(17) ?
C11 C10 C12 . . 111.33(18) ?
C11 C10 C9 . . 116.54(19) ?
H35B C35 H35A . . 109.5 ?
H35B C35 H35C . . 109.5 ?
H35A C35 H35C . . 109.5 ?
C22 C23 H23 . . 120.0 ?
C22 C27 H27 . . 120.4 ?
C3 C2 H2 . . 119.5 ?
C3 C2 C1 . . 120.9(2) ?
C3 C4 Cl1 . . 121.94(19) ?

loop_
_geom_bond_atom_site_label_1
_geom_bond_atom_site_label_2
_geom_bond_site_symmetry_2
_geom_bond_distance
_geom_bond_publ_flag
S3 N2 . 1.6911(18) ?
S3 O3 . 1.4202(15) ?
S3 O2 . 1.4328(16) ?
S3 C29 . 1.746(2) ?
S2 N2 . 1.7142(17) ?
S2 O4 . 1.4200(18) ?
S2 O5 . 1.4218(17) ?
S2 C22 . 1.740(2) ?
S1 C13 . 1.730(2) ?
S1 C11 . 1.736(2) ?
Cl2 C3 . 1.729(2) ?
C12 N2 . 1.436(2) ?
C12 C13 . 1.371(3) ?
C12 C10 . 1.428(3) ?
Cl3 C19 . 1.744(3) ?
C2 H2 . 0.9300 ?
C2 C1 . 1.389(3) ?
C2 C3 . 1.379(3) ?
N1 C7 . 1.339(3) ?
N1 C11 . 1.337(3) ?
C4 C5 . 1.369(3) ?
C4 C3 . 1.381(3) ?
C4 Cl1 . 1.722(2) ?
C9 H9 . 0.9300 ?
C9 C8 . 1.368(3) ?
C9 C10 . 1.397(3) ?
N3 H3 . 0.8600 ?
N3 C14 . 1.329(3) ?
N3 C15 . 1.458(3) ?
C30 H30 . 0.9300 ?
C30 C31 . 1.366(3) ?
C30 C29 . 1.382(3) ?
C33 H33 . 0.9300 ?
C33 C34 . 1.363(3) ?
C33 C32 . 1.391(3) ?
C8 H8 . 0.9300 ?
C8 C7 . 1.402(3) ?
C14 C13 . 1.489(3) ?
C14 O1 . 1.217(3) ?
C1 C6 . 1.385(3) ?
C1 C7 . 1.486(3) ?
C26 H26 . 0.9300 ?
C26 C25 . 1.385(3) ?
C26 C27 . 1.375(3) ?
C31 H31 . 0.9300 ?
C31 C32 . 1.390(3) ?
C34 H34 . 0.9300 ?
C34 C29 . 1.387(3) ?
C23 H23 . 0.9300 ?
C23 C24 . 1.370(4) ?
C23 C22 . 1.384(3) ?
C25 C24 . 1.378(3) ?
C25 C28 . 1.507(4) ?
C6 H6 . 0.9300 ?
C6 C5 . 1.374(3) ?
C15 H15A . 0.9700 ?
C15 H15B . 0.9700 ?
C15 C16 . 1.505(3) ?
C16 C21 . 1.372(3) ?
C16 C17 . 1.373(4) ?
C20 H20 . 0.9300 ?
C20 C21 . 1.373(3) ?
C20 C19 . 1.363(4) ?
C24 H24 . 0.9300 ?
C28 H28C . 0.9600 ?
C28 H28B . 0.9600 ?
C28 H28A . 0.9600 ?
C21 H21 . 0.9300 ?
C5 H5 . 0.9300 ?
C17 H17 . 0.9300 ?
C17 C18 . 1.387(4) ?
C18 H18 . 0.9300 ?
C18 C19 . 1.356(4) ?
C27 H27 . 0.9300 ?
C27 C22 . 1.380(3) ?
C32 C35 . 1.495(3) ?
C10 C11 . 1.395(3) ?
C35 H35B . 0.9600 ?
C35 H35A . 0.9600 ?
C35 H35C . 0.9600 ?

loop_
_geom_hbond_atom_site_label_D
_geom_hbond_atom_site_label_H
_geom_hbond_atom_site_label_A
_geom_hbond_site_symmetry_A
_geom_hbond_distance_DH
_geom_hbond_distance_HA
_geom_hbond_distance_DA
_geom_hbond_angle_DHA
N3 H3 O2 . 0.86 2.11 2.945(3) 162
C34 H34 S1 1_565 0.93 2.79 3.714(2) 172

loop_
_geom_torsion_atom_site_label_1
_geom_torsion_atom_site_label_2
_geom_torsion_atom_site_label_3
_geom_torsion_atom_site_label_4
_geom_torsion_site_symmetry_1
_geom_torsion_site_symmetry_2
_geom_torsion_site_symmetry_3
_geom_torsion_site_symmetry_4
_geom_torsion
_geom_torsion_publ_flag
C12 C10 C11 S1 . . . . -1.8(2) ?
C12 C10 C11 N1 . . . . -179.6(2) ?
N2 S3 C29 C30 . . . . 86.4(2) ?
N2 S3 C29 C34 . . . . -94.24(19) ?
N2 S2 C22 C23 . . . . 78.0(2) ?
N2 S2 C22 C27 . . . . -105.11(18) ?
N2 C12 C13 S1 . . . . -177.84(16) ?
N2 C12 C13 C14 . . . . -4.7(4) ?
N2 C12 C10 C9 . . . . 0.7(4) ?
N2 C12 C10 C11 . . . . 178.63(18) ?
O3 S3 N2 S2 . . . . -32.14(15) ?
O3 S3 N2 C12 . . . . 167.77(16) ?
O3 S3 C29 C30 . . . . -159.17(18) ?
O3 S3 C29 C34 . . . . 20.2(2) ?
C2 C1 C6 C5 . . . . 1.5(4) ?
C2 C1 C7 N1 . . . . -0.7(3) ?
C2 C1 C7 C8 . . . . 179.8(2) ?
O4 S2 N2 S3 . . . . -31.16(16) ?
O4 S2 N2 C12 . . . . 129.26(16) ?
O4 S2 C22 C23 . . . . -166.28(18) ?
O4 S2 C22 C27 . . . . 10.6(2) ?
C9 C8 C7 N1 . . . . -1.1(3) ?
C9 C8 C7 C1 . . . . 178.5(2) ?
C9 C10 C11 S1 . . . . 176.53(16) ?
C9 C10 C11 N1 . . . . -1.3(3) ?
N3 C14 C13 S1 . . . . -144.01(18) ?
N3 C14 C13 C12 . . . . 43.0(4) ?
N3 C15 C16 C21 . . . . -48.3(3) ?
N3 C15 C16 C17 . . . . 132.5(3) ?
C30 C31 C32 C33 . . . . -0.5(3) ?
C30 C31 C32 C35 . . . . -179.8(2) ?
C33 C34 C29 S3 . . . . -179.88(19) ?
C33 C34 C29 C30 . . . . -0.5(3) ?
C8 C9 C10 C12 . . . . 177.9(2) ?
C8 C9 C10 C11 . . . . 0.1(3) ?
O2 S3 N2 S2 . . . . -159.80(12) ?
O2 S3 N2 C12 . . . . 40.11(19) ?
O2 S3 C29 C30 . . . . -25.5(2) ?
O2 S3 C29 C34 . . . . 153.87(18) ?
C14 N3 C15 C16 . . . . 161.2(2) ?
C1 C2 C3 Cl2 . . . . -177.56(18) ?
C1 C2 C3 C4 . . . . 0.2(4) ?
C1 C6 C5 C4 . . . . 1.0(4) ?
C26 C25 C24 C23 . . . . 1.6(4) ?
C26 C27 C22 S2 . . . . -174.91(18) ?
C26 C27 C22 C23 . . . . 1.9(3) ?
C13 S1 C11 N1 . . . . 178.89(19) ?
C13 S1 C11 C10 . . . . 0.99(17) ?
C13 C12 N2 S3 . . . . -92.3(2) ?
C13 C12 N2 S2 . . . . 106.9(2) ?
C13 C12 C10 C9 . . . . -176.1(2) ?
C13 C12 C10 C11 . . . . 1.8(3) ?
C31 C30 C29 S3 . . . . -179.22(18) ?
C31 C30 C29 C34 . . . . 1.4(3) ?
C34 C33 C32 C31 . . . . 1.4(4) ?
C34 C33 C32 C35 . . . . -179.3(2) ?
O5 S2 N2 S3 . . . . -160.20(13) ?
O5 S2 N2 C12 . . . . 0.2(2) ?
O5 S2 C22 C23 . . . . -32.3(2) ?
O5 S2 C22 C27 . . . . 144.55(18) ?
C25 C26 C27 C22 . . . . -0.6(3) ?
O1 C14 C13 S1 . . . . 35.1(3) ?
O1 C14 C13 C12 . . . . -137.8(3) ?
C6 C1 C7 N1 . . . . 176.8(2) ?
C6 C1 C7 C8 . . . . -2.8(3) ?
C15 N3 C14 C13 . . . . -177.6(2) ?
C15 N3 C14 O1 . . . . 3.3(4) ?
C15 C16 C21 C20 . . . . 178.9(3) ?
C15 C16 C17 C18 . . . . -179.4(3) ?
C16 C17 C18 C19 . . . . 0.9(5) ?
C24 C23 C22 S2 . . . . 175.52(19) ?
C24 C23 C22 C27 . . . . -1.4(4) ?
C28 C25 C24 C23 . . . . -177.6(2) ?
C21 C16 C17 C18 . . . . 1.4(5) ?
C21 C20 C19 Cl3 . . . . -176.6(2) ?
C21 C20 C19 C18 . . . . 2.3(5) ?
C5 C4 C3 Cl2 . . . . -179.9(2) ?
C5 C4 C3 C2 . . . . 2.3(4) ?
C17 C16 C21 C20 . . . . -2.0(4) ?
C17 C18 C19 Cl3 . . . . 176.1(3) ?
C17 C18 C19 C20 . . . . -2.9(5) ?
C27 C26 C25 C24 . . . . -1.1(4) ?
C27 C26 C25 C28 . . . . 178.1(2) ?
C19 C20 C21 C16 . . . . 0.1(4) ?
C7 N1 C11 S1 . . . . -176.33(16) ?
C7 N1 C11 C10 . . . . 1.3(3) ?
C7 C1 C6 C5 . . . . -176.0(2) ?
C29 S3 N2 S2 . . . . 85.76(14) ?
C29 S3 N2 C12 . . . . -74.33(18) ?
C29 C30 C31 C32 . . . . -0.9(4) ?
C32 C33 C34 C29 . . . . -0.9(4) ?
C10 C12 N2 S3 . . . . 91.2(2) ?
C10 C12 N2 S2 . . . . -69.5(2) ?
C10 C12 C13 S1 . . . . -1.1(2) ?
C10 C12 C13 C14 . . . . 172.0(2) ?
C10 C9 C8 C7 . . . . 1.0(3) ?
C11 S1 C13 C12 . . . . 0.07(17) ?
C11 S1 C13 C14 . . . . -174.39(18) ?
C11 N1 C7 C8 . . . . -0.1(3) ?
C11 N1 C7 C1 . . . . -179.62(19) ?
C22 S2 N2 S3 . . . . 86.35(14) ?
C22 S2 N2 C12 . . . . -113.23(17) ?
C22 C23 C24 C25 . . . . -0.4(4) ?
C3 C2 C1 C6 . . . . -2.1(3) ?
C3 C2 C1 C7 . . . . 175.5(2) ?
C3 C4 C5 C6 . . . . -2.9(4) ?
Cl1 C4 C5 C6 . . . . 175.7(2) ?
Cl1 C4 C3 Cl2 . . . . 1.5(3) ?
Cl1 C4 C3 C2 . . . . -176.26(18) ?
